data_7209930
loop_
_publ_author_name
'Yamada, Manabu'
'Hamada, Fumio'

_publ_section_title
;
 Supramolecular assemblies with water-soluble p-sulfonatothiacalix[6]arene
 lanthanide complexes: one-dimensional &#x2018;ladder-type&#x2019;
 coordination polymers and one-dimensional hydrogen-bonded polymers
;
_journal_issue 28
_journal_name_full CrystEngComm
_journal_page_first 5703
_journal_paper_doi 10.1039/c3ce40431e
_journal_volume 15
_journal_year 2013
_chemical_formula_moiety 'C36 H18 Yb2 O56 S12 '
_chemical_formula_sum 'C36 H18 O56 S12 Yb2'
_chemical_formula_weight 2077.30
_space_group_IT_number 14
_symmetry_cell_setting monoclinic
_symmetry_Int_Tables_number 14
_symmetry_space_group_name_Hall '-P 2yn'
_symmetry_space_group_name_H-M 'P 1 21/n 1'
_atom_sites_solution_hydrogens geom
_atom_sites_solution_primary direct
_atom_sites_solution_secondary difmap
_cell_angle_alpha 90.0000
_cell_angle_beta 110.4422(8)
_cell_angle_gamma 90.0000
_cell_formula_units_Z 2
_cell_length_a 15.4625(5)
_cell_length_b 12.2942(4)
_cell_length_c 20.5701(6)
_cell_measurement_reflns_used 24131
_cell_measurement_temperature 100.1
_cell_measurement_theta_max 27.47
_cell_measurement_theta_min 3.12
_cell_volume 3664.1(2)
_computing_cell_refinement 'RAPID AUTO'
_computing_data_collection 'RAPID AUTO (Rigaku, ????)'
_computing_data_reduction 'RAPID AUTO'
_computing_molecular_graphics 'CrystalStructure 4.0'
_computing_publication_material 'CrystalStructure 4.0 (Rigaku, 2010)'
_computing_structure_refinement 'SHELXL97 (Sheldrick, 2008)'
_computing_structure_solution 'SHELXS97 (Sheldrick, 2008)'
_diffrn_ambient_temperature 100.1
_diffrn_detector_area_resol_mean 10.000
_diffrn_measured_fraction_theta_full 0.990
_diffrn_measured_fraction_theta_max 0.990
_diffrn_measurement_device_type 'Rigaku R-AXIS RAPID'
_diffrn_measurement_method \w
_diffrn_radiation_type 'Mo K\a'
_diffrn_radiation_wavelength 0.71075
_diffrn_reflns_av_R_equivalents 0.0741
_diffrn_reflns_limit_h_max 20
_diffrn_reflns_limit_h_min -20
_diffrn_reflns_limit_k_max 15
_diffrn_reflns_limit_k_min -14
_diffrn_reflns_limit_l_max 26
_diffrn_reflns_limit_l_min -26
_diffrn_reflns_number 33947
_diffrn_reflns_theta_full 27.48
_diffrn_reflns_theta_max 27.48
_diffrn_standards_number 0
_exptl_absorpt_coefficient_mu 2.992
_exptl_absorpt_correction_T_max 0.741
_exptl_absorpt_correction_T_min 0.608
_exptl_absorpt_correction_type multi-scan
_exptl_absorpt_process_details 'ABSCOR (Rigaku, 1995)'
_exptl_crystal_colour colorless
_exptl_crystal_density_diffrn 1.883
_exptl_crystal_density_method 'not measured'
_exptl_crystal_description block
_exptl_crystal_F_000 2028.00
_exptl_crystal_size_max 0.150
_exptl_crystal_size_mid 0.150
_exptl_crystal_size_min 0.100
_refine_diff_density_max 3.080
_refine_diff_density_min -1.810
_refine_ls_extinction_method none
_refine_ls_goodness_of_fit_ref 1.083
_refine_ls_hydrogen_treatment constr
_refine_ls_number_parameters 478
_refine_ls_number_reflns 8308
_refine_ls_number_restraints 0
_refine_ls_R_factor_gt 0.0471
_refine_ls_shift/su_max 0.001
_refine_ls_structure_factor_coef Fsqd
_refine_ls_weighting_details 'w = 1/[\s^2^(Fo^2^)+(0.0255P)^2^+41.7697P] where P=(Fo^2^+2Fc^2^)/3'
_refine_ls_weighting_scheme calc
_refine_ls_wR_factor_ref 0.1150
_reflns_number_gt 6662
_reflns_number_total 8308
_reflns_threshold_expression F^2^>2.0\s(F^2^)
_cod_data_source_file c3ce40431e.txt
_cod_data_source_block TC6A-SO3Yb
_cod_original_cell_volume 3664.08(18)
_cod_original_formula_sum 'C36 H18 Yb2 O56 S12 '
_cod_database_code 7209930

loop_
_symmetry_equiv_pos_site_id
_symmetry_equiv_pos_as_xyz
1 +X,+Y,+Z
2 1/2-X,1/2+Y,1/2-Z
3 -X,-Y,-Z
4 1/2+X,1/2-Y,1/2+Z

loop_
_atom_site_label
_atom_site_type_symbol
_atom_site_fract_x
_atom_site_fract_y
_atom_site_fract_z
_atom_site_U_iso_or_equiv
_atom_site_adp_type
_atom_site_occupancy
_atom_site_symmetry_multiplicity
_atom_site_calc_flag
_atom_site_refinement_flags
Yb1 Yb 0.832379(18) 0.23534(2) 0.351465(13) 0.01355(8) Uani 1.0 4 d .
S1 S 0.51488(10) 0.33951(12) 0.37018(7) 0.0128(3) Uani 1.0 4 d .
S2 S 0.61973(11) 0.06043(12) 0.59639(7) 0.0136(3) Uani 1.0 4 d .
S3 S 0.78519(10) 0.41333(12) 0.75964(7) 0.0120(3) Uani 1.0 4 d .
S4 S 0.58462(11) -0.08684(12) 0.33785(7) 0.0139(3) Uani 1.0 4 d .
S5 S 0.97987(11) 0.16452(13) 0.64059(8) 0.0170(4) Uani 1.0 4 d .
S6 S 0.82458(10) 0.76570(13) 0.60768(8) 0.0146(3) Uani 1.0 4 d .
O1 O 0.5532(3) 0.2680(4) 0.5223(2) 0.0162(9) Uani 1.0 4 d .
O2 O 0.6297(3) 0.2676(4) 0.6811(2) 0.0149(9) Uani 1.0 4 d .
O3 O 0.5865(3) 0.4909(4) 0.7116(2) 0.0150(9) Uani 1.0 4 d .
O4 O 0.6840(3) -0.0939(4) 0.3472(3) 0.0185(10) Uani 1.0 4 d .
O5 O 0.5290(3) -0.0536(4) 0.2673(3) 0.0203(10) Uani 1.0 4 d .
O6 O 0.5514(4) -0.1840(4) 0.3615(3) 0.0202(10) Uani 1.0 4 d .
O7 O 0.9876(4) 0.2435(5) 0.5905(3) 0.0283(12) Uani 1.0 4 d .
O8 O 0.9705(4) 0.0531(5) 0.6128(3) 0.0298(12) Uani 1.0 4 d .
O9 O 1.0531(4) 0.1741(5) 0.7069(3) 0.0261(11) Uani 1.0 4 d .
O10 O 0.8677(4) 0.6947(4) 0.5702(3) 0.0225(11) Uani 1.0 4 d .
O11 O 0.8933(3) 0.8143(4) 0.6682(3) 0.0211(10) Uani 1.0 4 d .
O12 O 0.7631(4) 0.8443(4) 0.5613(3) 0.0250(11) Uani 1.0 4 d .
O13 O 0.8745(4) 0.0522(4) 0.3797(3) 0.0297(12) Uani 1.0 4 d .
O14 O 0.9200(3) 0.1858(4) 0.2870(3) 0.0175(10) Uani 1.0 4 d .
O15 O 0.7101(4) 0.1226(4) 0.2911(3) 0.0244(11) Uani 1.0 4 d .
O16 O 0.7819(4) 0.1830(4) 0.4418(3) 0.0216(10) Uani 1.0 4 d .
O17 O 0.7436(3) 0.3128(4) 0.2442(3) 0.0204(10) Uani 1.0 4 d .
O18 O 0.9141(3) 0.3913(4) 0.3387(2) 0.0177(10) Uani 1.0 4 d .
O19 O 0.9627(4) 0.2573(5) 0.4502(3) 0.0288(12) Uani 1.0 4 d .
O20 O 0.7588(4) 0.3806(4) 0.3795(3) 0.0249(11) Uani 1.0 4 d .
O21 O 0.8810(4) 0.0091(4) 0.2036(3) 0.0225(11) Uani 1.0 4 d .
O22 O 0.8686(4) 0.6072(4) 0.3522(3) 0.0269(11) Uani 1.0 4 d .
O23 O 0.7586(4) 0.3628(5) 0.5093(3) 0.0344(13) Uani 1.0 4 d .
O24 O 0.6097(4) 0.4749(4) 0.5199(3) 0.0310(13) Uani 1.0 4 d .
O25 O 0.5967(4) 0.6051(4) 0.4121(3) 0.0332(13) Uani 1.0 4 d .
O26 O 0.7639(4) 0.7036(5) 0.4237(3) 0.0291(12) Uani 1.0 4 d .
O27A O 0.9049(8) 0.4691(9) 0.5840(8) 0.034(5) Uiso 0.54(4) 4 d .
O27B O 0.9191(14) 0.4782(17) 0.5526(15) 0.077(8) Uiso 0.46(4) 4 d .
O28 O 0.8423(4) -0.0191(4) 0.4927(3) 0.0267(11) Uani 1.0 4 d .
C1 C 0.5771(4) 0.0211(5) 0.3926(3) 0.0123(12) Uani 1.0 4 d .
C2 C 0.5997(4) 0.0031(5) 0.4636(3) 0.0128(12) Uani 1.0 4 d .
C3 C 0.5926(4) 0.0877(5) 0.5063(3) 0.0123(12) Uani 1.0 4 d .
C4 C 0.5617(4) 0.1911(5) 0.4784(3) 0.0117(12) Uani 1.0 4 d .
C5 C 0.5402(4) 0.2074(5) 0.4071(3) 0.0132(12) Uani 1.0 4 d .
C6 C 0.5481(4) 0.1227(5) 0.3645(3) 0.0120(12) Uani 1.0 4 d .
C7 C 0.8756(4) 0.1908(5) 0.6534(3) 0.0122(12) Uani 1.0 4 d .
C8 C 0.8688(4) 0.2834(5) 0.6910(3) 0.0126(12) Uani 1.0 4 d .
C9 C 0.7864(5) 0.3071(5) 0.7009(3) 0.0114(12) Uani 1.0 4 d .
C10 C 0.7081(4) 0.2396(5) 0.6709(3) 0.0107(12) Uani 1.0 4 d .
C11 C 0.7158(5) 0.1486(5) 0.6325(3) 0.0143(13) Uani 1.0 4 d .
C12 C 0.8000(5) 0.1234(5) 0.6255(3) 0.0140(13) Uani 1.0 4 d .
C13 C 0.7531(5) 0.6815(5) 0.6377(3) 0.0131(12) Uani 1.0 4 d .
C14 C 0.6593(5) 0.7068(5) 0.6215(3) 0.0136(13) Uani 1.0 4 d .
C15 C 0.6048(4) 0.6418(5) 0.6468(3) 0.0118(12) Uani 1.0 4 d .
C16 C 0.6440(5) 0.5499(5) 0.6882(3) 0.0117(12) Uani 1.0 4 d .
C17 C 0.7370(4) 0.5246(5) 0.7029(3) 0.0092(11) Uani 1.0 4 d .
C18 C 0.7927(5) 0.5920(5) 0.6794(3) 0.0133(12) Uani 1.0 4 d .
H1 H 0.5613 0.3296 0.5078 0.0194 Uiso 1.0 4 calc R
H2 H 0.6199 -0.0668 0.4826 0.0153 Uiso 1.0 4 calc R
H3 H 0.6160 0.4395 0.7364 0.0180 Uiso 1.0 4 calc R
H4 H 0.5865 0.2272 0.6571 0.0179 Uiso 1.0 4 calc R
H6 H 0.5335 0.1346 0.3162 0.0144 Uiso 1.0 4 calc R
H8 H 0.9206 0.3300 0.7097 0.0151 Uiso 1.0 4 calc R
H12 H 0.8055 0.0594 0.6013 0.0167 Uiso 1.0 4 calc R
H14 H 0.6333 0.7681 0.5933 0.0164 Uiso 1.0 4 calc R
H18 H 0.8567 0.5772 0.6916 0.0160 Uiso 1.0 4 calc R

loop_
_atom_site_aniso_label
_atom_site_aniso_U_11
_atom_site_aniso_U_22
_atom_site_aniso_U_33
_atom_site_aniso_U_12
_atom_site_aniso_U_13
_atom_site_aniso_U_23
Yb1 0.01660(14) 0.01238(14) 0.01154(13) 0.00032(10) 0.00475(10) 0.00167(10)
S1 0.0142(7) 0.0084(7) 0.0150(7) 0.0009(6) 0.0042(6) 0.0031(6)
S2 0.0195(8) 0.0105(8) 0.0087(7) -0.0023(6) 0.0025(6) 0.0007(5)
S3 0.0170(8) 0.0071(7) 0.0091(7) 0.0013(6) 0.0010(6) -0.0003(5)
S4 0.0185(8) 0.0118(8) 0.0116(7) 0.0002(6) 0.0054(6) -0.0026(6)
S5 0.0174(8) 0.0178(9) 0.0166(8) 0.0028(6) 0.0069(7) -0.0004(6)
S6 0.0148(7) 0.0124(8) 0.0174(7) -0.0007(6) 0.0065(6) 0.0037(6)
O1 0.027(3) 0.007(2) 0.016(2) 0.0012(18) 0.0097(19) -0.0029(16)
O2 0.017(3) 0.013(3) 0.014(2) -0.0025(18) 0.0045(18) -0.0036(16)
O3 0.016(3) 0.013(3) 0.015(2) 0.0023(17) 0.0036(18) 0.0062(17)
O4 0.019(3) 0.017(3) 0.020(3) -0.0007(19) 0.0066(19) -0.0053(18)
O5 0.023(3) 0.021(3) 0.013(3) 0.005(2) 0.0023(19) -0.0045(18)
O6 0.028(3) 0.012(3) 0.024(3) -0.0017(19) 0.012(2) -0.0008(18)
O7 0.027(3) 0.038(4) 0.022(3) 0.002(3) 0.011(3) 0.004(3)
O8 0.019(3) 0.029(3) 0.040(3) 0.006(3) 0.008(3) -0.011(3)
O9 0.018(3) 0.035(3) 0.022(3) -0.000(3) 0.004(2) 0.001(2)
O10 0.024(3) 0.020(3) 0.028(3) 0.001(2) 0.015(3) 0.0024(19)
O11 0.017(3) 0.023(3) 0.023(3) -0.009(2) 0.007(2) -0.0038(19)
O12 0.024(3) 0.021(3) 0.029(3) 0.002(2) 0.008(3) 0.014(2)
O13 0.039(3) 0.020(3) 0.034(3) 0.010(3) 0.017(3) 0.010(2)
O14 0.020(3) 0.015(3) 0.017(3) 0.0005(18) 0.0060(19) -0.0044(17)
O15 0.030(3) 0.022(3) 0.021(3) -0.008(2) 0.008(2) -0.0024(19)
O16 0.024(3) 0.025(3) 0.016(3) -0.003(2) 0.007(2) 0.0049(18)
O17 0.016(3) 0.023(3) 0.018(3) 0.0025(19) 0.0013(19) 0.0073(19)
O18 0.021(3) 0.017(3) 0.015(2) -0.0031(19) 0.0055(19) 0.0017(17)
O19 0.015(3) 0.046(4) 0.023(3) -0.011(3) 0.003(2) 0.009(3)
O20 0.031(3) 0.026(3) 0.021(3) 0.010(3) 0.013(3) 0.006(2)
O21 0.026(3) 0.016(3) 0.023(3) -0.002(2) 0.005(2) -0.0056(19)
O22 0.036(3) 0.017(3) 0.030(3) 0.003(3) 0.014(3) 0.001(2)
O23 0.053(4) 0.031(3) 0.023(3) 0.004(3) 0.018(3) -0.001(3)
O24 0.060(4) 0.012(3) 0.023(3) -0.007(3) 0.018(3) -0.0074(19)
O25 0.050(4) 0.013(3) 0.038(3) 0.004(3) 0.017(3) 0.007(2)
O26 0.036(3) 0.029(3) 0.025(3) 0.006(3) 0.014(3) 0.001(2)
O28 0.033(3) 0.026(3) 0.024(3) -0.001(3) 0.014(3) 0.006(2)
C1 0.013(3) 0.012(3) 0.009(3) -0.002(3) -0.001(3) -0.003(3)
C2 0.017(3) 0.007(3) 0.014(3) 0.001(3) 0.004(3) 0.001(3)
C3 0.015(3) 0.012(3) 0.009(3) -0.002(3) 0.003(3) 0.000(2)
C4 0.015(3) 0.006(3) 0.012(3) 0.001(3) 0.003(3) -0.002(2)
C5 0.012(3) 0.014(4) 0.012(3) 0.000(3) 0.002(3) -0.001(3)
C6 0.014(3) 0.009(3) 0.012(3) 0.000(3) 0.004(3) 0.001(3)
C7 0.016(3) 0.014(3) 0.009(3) 0.003(3) 0.007(3) 0.003(3)
C8 0.016(3) 0.010(3) 0.009(3) -0.002(3) 0.001(3) 0.002(2)
C9 0.021(3) 0.006(3) 0.006(3) 0.005(3) 0.003(3) 0.002(2)
C10 0.019(3) 0.007(3) 0.007(3) 0.005(3) 0.004(3) 0.004(2)
C11 0.021(4) 0.010(3) 0.010(3) 0.000(3) 0.003(3) 0.001(3)
C12 0.025(4) 0.005(3) 0.010(3) 0.003(3) 0.002(3) 0.000(2)
C13 0.022(4) 0.003(3) 0.013(3) -0.002(3) 0.004(3) -0.002(2)
C14 0.020(3) 0.007(3) 0.010(3) -0.002(3) -0.000(3) 0.000(2)
C15 0.011(3) 0.013(3) 0.009(3) -0.001(3) 0.001(3) -0.005(3)
C16 0.019(3) 0.010(3) 0.006(3) 0.000(3) 0.005(3) -0.000(2)
C17 0.012(3) 0.007(3) 0.008(3) 0.001(3) 0.002(3) -0.002(2)
C18 0.014(3) 0.013(3) 0.011(3) 0.001(3) 0.002(3) -0.002(3)

loop_
_atom_type_symbol
_atom_type_description
_atom_type_scat_dispersion_real
_atom_type_scat_dispersion_imag
_atom_type_scat_source
C C 0.003 0.002
;
International Tables for Crystallography
(1992, Vol. C, Tables 4.2.6.8 and 6.1.1.4)
;
H H 0.000 0.000
;
International Tables for Crystallography
(1992, Vol. C, Table 6.1.1.4)
;
O O 0.011 0.006
;
International Tables for Crystallography
(1992, Vol. C, Tables 4.2.6.8 and 6.1.1.4)
;
S S 0.125 0.123
;
International Tables for Crystallography
(1992, Vol. C, Tables 4.2.6.8 and 6.1.1.4)
;
Yb Yb -0.385 5.549
;
International Tables for Crystallography
(1992, Vol. C, Tables 4.2.6.8 and 6.1.1.4)
;

loop_
_geom_angle_atom_site_label_1
_geom_angle_atom_site_label_2
_geom_angle_atom_site_label_3
_geom_angle
_geom_angle_publ_flag
_geom_angle_site_symmetry_1
_geom_angle_site_symmetry_3
O13 Yb1 O14 73.75(19) yes . .
O13 Yb1 O15 70.46(17) yes . .
O13 Yb1 O16 71.5(2) yes . .
O13 Yb1 O17 129.58(17) yes . .
O13 Yb1 O18 133.63(18) yes . .
O13 Yb1 O19 79.36(18) yes . .
O13 Yb1 O20 143.0(2) yes . .
O14 Yb1 O15 93.89(18) yes . .
O14 Yb1 O16 144.74(16) yes . .
O14 Yb1 O17 80.45(17) yes . .
O14 Yb1 O18 72.70(17) yes . .
O14 Yb1 O19 91.68(17) yes . .
O14 Yb1 O20 143.04(18) yes . .
O15 Yb1 O16 79.95(17) yes . .
O15 Yb1 O17 68.95(16) yes . .
O15 Yb1 O18 142.39(15) yes . .
O15 Yb1 O19 146.30(18) yes . .
O15 Yb1 O20 102.47(18) yes . .
O16 Yb1 O17 127.39(17) yes . .
O16 Yb1 O18 130.63(16) yes . .
O16 Yb1 O19 76.48(18) yes . .
O16 Yb1 O20 71.53(18) yes . .
O17 Yb1 O18 74.15(15) yes . .
O17 Yb1 O19 144.68(18) yes . .
O17 Yb1 O20 75.08(17) yes . .
O18 Yb1 O19 70.64(17) yes . .
O18 Yb1 O20 74.21(19) yes . .
O19 Yb1 O20 92.55(18) yes . .
C5 S1 C15 105.2(3) yes . 3_666
C3 S2 C11 100.3(3) yes . .
C9 S3 C17 102.7(3) yes . .
O4 S4 O5 111.6(3) yes . .
O4 S4 O6 112.3(3) yes . .
O4 S4 C1 104.9(3) yes . .
O5 S4 O6 114.1(3) yes . .
O5 S4 C1 106.0(3) yes . .
O6 S4 C1 107.1(3) yes . .
O7 S5 O8 111.6(4) yes . .
O7 S5 O9 112.7(3) yes . .
O7 S5 C7 107.0(3) yes . .
O8 S5 O9 112.4(3) yes . .
O8 S5 C7 105.0(3) yes . .
O9 S5 C7 107.6(3) yes . .
O10 S6 O11 111.3(3) yes . .
O10 S6 O12 111.3(3) yes . .
O10 S6 C13 106.8(3) yes . .
O11 S6 O12 113.8(3) yes . .
O11 S6 C13 107.4(3) yes . .
O12 S6 C13 105.8(3) yes . .
S4 C1 C2 119.9(5) yes . .
S4 C1 C6 119.6(5) yes . .
C2 C1 C6 120.5(6) yes . .
C1 C2 C3 119.7(6) yes . .
S2 C3 C2 118.3(5) yes . .
S2 C3 C4 121.1(5) yes . .
C2 C3 C4 120.5(6) yes . .
O1 C4 C3 117.3(6) yes . .
O1 C4 C5 124.1(6) yes . .
C3 C4 C5 118.6(6) yes . .
S1 C5 C4 120.9(5) yes . .
S1 C5 C6 118.0(5) yes . .
C4 C5 C6 120.7(6) yes . .
C1 C6 C5 119.9(6) yes . .
S5 C7 C8 118.9(5) yes . .
S5 C7 C12 121.0(5) yes . .
C8 C7 C12 120.1(7) yes . .
C7 C8 C9 120.0(6) yes . .
S3 C9 C8 118.7(5) yes . .
S3 C9 C10 120.9(6) yes . .
C8 C9 C10 120.0(6) yes . .
O2 C10 C9 117.5(6) yes . .
O2 C10 C11 123.5(6) yes . .
C9 C10 C11 119.0(6) yes . .
S2 C11 C10 120.0(6) yes . .
S2 C11 C12 119.7(5) yes . .
C10 C11 C12 120.2(6) yes . .
C7 C12 C11 120.5(6) yes . .
S6 C13 C14 120.3(5) yes . .
S6 C13 C18 118.7(5) yes . .
C14 C13 C18 121.0(7) yes . .
C13 C14 C15 119.6(6) yes . .
S1 C15 C14 125.4(5) yes 3_666 .
S1 C15 C16 114.8(5) yes 3_666 .
C14 C15 C16 119.8(6) yes . .
O3 C16 C15 116.3(6) yes . .
O3 C16 C17 123.8(5) yes . .
C15 C16 C17 119.9(6) yes . .
S3 C17 C16 118.3(5) yes . .
S3 C17 C18 121.0(5) yes . .
C16 C17 C18 120.4(6) yes . .
C13 C18 C17 119.2(6) yes . .
C4 O1 H1 109.473 no . .
C10 O2 H4 109.476 no . .
C16 O3 H3 109.471 no . .
C1 C2 H2 120.132 no . .
C3 C2 H2 120.133 no . .
C1 C6 H6 120.034 no . .
C5 C6 H6 120.035 no . .
C7 C8 H8 119.981 no . .
C9 C8 H8 119.989 no . .
C7 C12 H12 119.769 no . .
C11 C12 H12 119.766 no . .
C13 C14 H14 120.179 no . .
C15 C14 H14 120.188 no . .
C13 C18 H18 120.387 no . .
C17 C18 H18 120.383 no . .

loop_
_geom_bond_atom_site_label_1
_geom_bond_atom_site_label_2
_geom_bond_distance
_geom_bond_publ_flag
_geom_bond_site_symmetry_2
Yb1 O13 2.359(5) yes .
Yb1 O14 2.286(6) yes .
Yb1 O15 2.323(5) yes .
Yb1 O16 2.343(6) yes .
Yb1 O17 2.354(5) yes .
Yb1 O18 2.361(5) yes .
Yb1 O19 2.324(4) yes .
Yb1 O20 2.297(6) yes .
S1 C5 1.778(6) yes .
S1 C15 1.775(7) yes 3_666
S2 C3 1.783(6) yes .
S2 C11 1.779(6) yes .
S3 C9 1.784(6) yes .
S3 C17 1.784(6) yes .
S4 O4 1.483(5) yes .
S4 O5 1.464(5) yes .
S4 O6 1.450(5) yes .
S4 C1 1.771(7) yes .
S5 O7 1.450(6) yes .
S5 O8 1.472(6) yes .
S5 O9 1.442(5) yes .
S5 C7 1.753(7) yes .
S6 O10 1.469(6) yes .
S6 O11 1.454(5) yes .
S6 O12 1.454(5) yes .
S6 C13 1.775(7) yes .
O1 C4 1.345(8) yes .
O2 C10 1.345(9) yes .
O3 C16 1.358(9) yes .
C1 C2 1.394(9) yes .
C1 C6 1.383(9) yes .
C2 C3 1.392(9) yes .
C3 C4 1.408(9) yes .
C4 C5 1.400(9) yes .
C5 C6 1.393(9) yes .
C7 C8 1.399(9) yes .
C7 C12 1.384(9) yes .
C8 C9 1.390(10) yes .
C9 C10 1.418(8) yes .
C10 C11 1.399(9) yes .
C11 C12 1.393(10) yes .
C13 C14 1.404(9) yes .
C13 C18 1.398(8) yes .
C14 C15 1.388(10) yes .
C15 C16 1.417(8) yes .
C16 C17 1.398(9) yes .
C17 C18 1.397(10) yes .
O1 H1 0.840 no .
O2 H4 0.840 no .
O3 H3 0.840 no .
C2 H2 0.950 no .
C6 H6 0.950 no .
C8 H8 0.950 no .
C12 H12 0.950 no .
C14 H14 0.950 no .
C18 H18 0.950 no .

loop_
_geom_contact_atom_site_label_1
_geom_contact_atom_site_label_2
_geom_contact_distance
_geom_contact_publ_flag
_geom_contact_site_symmetry_2
S1 O1 3.102(5) no .
S1 O3 2.791(5) no 3_666
S2 O1 2.966(5) no .
S2 O2 3.059(5) no .
S3 O2 2.981(5) no .
S3 O3 3.033(5) no .
O1 O2 3.060(6) no .
O1 C10 3.176(6) no .
O1 C11 3.104(7) no .
O1 C14 3.585(7) no 3_666
O2 O3 2.945(7) no .
O2 C16 3.478(8) no .
O2 C17 3.524(7) no .
O4 C2 3.320(9) no .
O4 C6 3.487(8) no .
O5 C6 2.893(8) no .
O6 C2 3.026(8) no .
O7 C8 3.247(10) no .
O7 C12 3.546(9) no .
O8 C12 2.872(9) no .
O9 C8 3.063(9) no .
O10 C18 3.131(9) no .
O11 C18 3.193(8) no .
O12 C14 2.889(9) no .
C1 C4 2.798(9) no .
C2 C5 2.785(9) no .
C3 C6 2.786(9) no .
C3 C12 3.315(8) no .
C4 C11 3.276(8) no .
C4 C14 3.545(8) no 3_666
C4 C15 3.584(8) no 3_666
C5 C14 3.116(9) no 3_666
C7 C10 2.800(10) no .
C8 C11 2.793(9) no .
C9 C12 2.789(9) no .
C9 C18 3.537(9) no .
C10 C17 3.564(8) no .
C13 C16 2.787(10) no .
C14 C17 2.803(8) no .
C15 C18 2.810(9) no .
S1 O21 3.309(6) no 2_655
S1 O24 3.354(5) no .
S1 O25 3.499(6) no .
S2 S3 3.3408(19) no 2_646
S2 O6 3.415(6) no 3_656
S2 C1 3.286(7) no 3_656
S2 C2 3.274(7) no 3_656
S3 S2 3.3408(19) no 2_656
S3 C14 3.420(6) no 2_646
S4 O15 3.553(6) no .
O1 O6 3.478(8) no 3_656
O1 O23 3.479(9) no .
O1 O24 2.696(7) no .
O1 O25 3.438(9) no 3_666
O2 O6 2.820(7) no 3_656
O2 O11 3.292(7) no 2_646
O2 C18 3.455(7) no 2_646
O3 O11 3.223(7) no 2_646
O3 O21 3.124(7) no 4_455
O3 O25 3.295(6) no 3_666
O3 C7 3.600(8) no 2_656
O3 C12 3.585(7) no 2_656
O4 O13 3.313(7) no .
O4 O15 2.985(7) no .
O4 O17 2.753(8) no 2_645
O4 O18 3.592(6) no 2_645
O4 O26 2.973(7) no 1_545
O4 O28 3.267(6) no .
O5 O14 3.571(7) no 2_645
O5 O15 3.437(7) no .
O5 O18 2.706(8) no 2_645
O5 C18 3.497(8) no 4_454
O6 S2 3.415(6) no 3_656
O6 O1 3.478(8) no 3_656
O6 O2 2.820(7) no 3_656
O6 O25 2.790(7) no 1_545
O6 O26 3.377(7) no 1_545
O7 O19 2.780(8) no .
O7 O22 2.806(7) no 3_766
O7 O27A 3.039(13) no .
O7 O27B 3.08(2) no .
O8 O11 3.506(8) no 1_545
O8 O13 2.681(8) no 3_756
O8 O28 2.721(7) no .
O9 O15 3.493(7) no 4_555
O9 O17 2.776(7) no 4_555
O9 O21 2.862(7) no 3_756
O9 O22 3.347(8) no 3_766
O10 O18 3.405(6) no 3_766
O10 O19 2.858(8) no 3_766
O10 O26 2.879(7) no .
O10 O27A 2.827(12) no .
O10 O27B 2.84(3) no .
O11 O2 3.292(7) no 2_656
O11 O3 3.223(7) no 2_656
O11 O8 3.506(8) no 1_565
O11 O14 2.705(7) no 3_766
O12 O26 3.321(8) no .
O12 O28 2.743(8) no 1_565
O12 C2 3.269(7) no 1_565
O13 O4 3.313(7) no .
O13 O8 2.681(8) no 3_756
O13 O28 2.688(9) no .
O14 O5 3.571(7) no 2_655
O14 O11 2.705(7) no 3_766
O14 O21 2.702(7) no .
O15 S4 3.553(6) no .
O15 O4 2.985(7) no .
O15 O5 3.437(7) no .
O15 O9 3.493(7) no 4_454
O15 O22 2.775(7) no 2_645
O15 C6 3.346(10) no .
O16 O23 2.701(8) no .
O16 O28 2.731(7) no .
O16 C1 3.574(8) no .
O16 C5 3.564(8) no .
O16 C6 3.483(8) no .
O17 O4 2.753(8) no 2_655
O17 O9 2.776(7) no 4_454
O17 O21 3.483(8) no 2_655
O17 O22 3.306(7) no 2_645
O18 O4 3.592(6) no 2_655
O18 O5 2.706(8) no 2_655
O18 O10 3.405(6) no 3_766
O18 O22 2.785(7) no .
O18 O27A 3.194(12) no 3_766
O18 O27B 3.19(2) no 3_766
O19 O7 2.780(8) no .
O19 O10 2.858(8) no 3_766
O20 O21 2.740(7) no 2_655
O20 O22 3.409(8) no .
O20 O23 2.681(8) no .
O21 S1 3.309(6) no 2_645
O21 O3 3.124(7) no 4_554
O21 O9 2.862(7) no 3_756
O21 O14 2.702(7) no .
O21 O17 3.483(8) no 2_645
O21 O20 2.740(7) no 2_645
O21 O25 2.782(8) no 2_645
O22 O7 2.806(7) no 3_766
O22 O9 3.347(8) no 3_766
O22 O15 2.775(7) no 2_655
O22 O17 3.306(7) no 2_655
O22 O18 2.785(7) no .
O22 O20 3.409(8) no .
O22 O26 2.802(9) no .
O22 O27A 3.415(12) no 3_766
O22 O27B 3.35(2) no 3_766
O23 O1 3.479(9) no .
O23 O16 2.701(8) no .
O23 O20 2.681(8) no .
O23 O24 2.755(9) no .
O23 O27A 2.600(12) no .
O23 O27B 2.72(2) no .
O23 C4 3.574(9) no .
O23 C7 3.575(8) no .
O24 S1 3.354(5) no .
O24 O1 2.696(7) no .
O24 O23 2.755(9) no .
O24 O24 3.260(9) no 3_666
O24 O25 2.685(8) no .
O24 C14 3.459(8) no .
O24 C15 3.342(8) no .
O24 C16 3.442(8) no .
O25 S1 3.499(6) no .
O25 O1 3.438(9) no 3_666
O25 O3 3.295(6) no 3_666
O25 O6 2.790(7) no 1_565
O25 O21 2.782(8) no 2_655
O25 O24 2.685(8) no .
O25 O26 2.788(9) no .
O26 O4 2.973(7) no 1_565
O26 O6 3.377(7) no 1_565
O26 O10 2.879(7) no .
O26 O12 3.321(8) no .
O26 O22 2.802(9) no .
O26 O25 2.788(9) no .
O27A O7 3.039(13) no .
O27A O10 2.827(12) no .
O27A O18 3.194(12) no 3_766
O27A O22 3.415(12) no 3_766
O27A O23 2.600(12) no .
O27A C8 3.351(15) no .
O27A C18 3.394(17) no .
O27B O7 3.08(2) no .
O27B O10 2.84(3) no .
O27B O18 3.19(2) no 3_766
O27B O22 3.35(2) no 3_766
O27B O23 2.72(2) no .
O28 O4 3.267(6) no .
O28 O8 2.721(7) no .
O28 O12 2.743(8) no 1_545
O28 O13 2.688(9) no .
O28 O16 2.731(7) no .
O28 C2 3.596(9) no .
O28 C12 3.494(9) no .
C1 S2 3.286(7) no 3_656
C1 O16 3.574(8) no .
C2 S2 3.274(7) no 3_656
C2 O12 3.269(7) no 1_545
C2 O28 3.596(9) no .
C2 C3 3.430(10) no 3_656
C3 C2 3.430(10) no 3_656
C3 C3 3.522(9) no 3_656
C4 O23 3.574(9) no .
C5 O16 3.564(8) no .
C6 O15 3.346(10) no .
C6 O16 3.483(8) no .
C7 O3 3.600(8) no 2_646
C7 O23 3.575(8) no .
C8 O27A 3.351(15) no .
C10 C17 3.592(8) no 2_646
C10 C18 3.578(9) no 2_646
C11 C17 3.548(8) no 2_646
C12 O3 3.585(7) no 2_646
C12 O28 3.494(9) no .
C14 S3 3.420(6) no 2_656
C14 O24 3.459(8) no .
C15 O24 3.342(8) no .
C16 O24 3.442(8) no .
C17 C10 3.592(8) no 2_656
C17 C11 3.548(8) no 2_656
C18 O2 3.455(7) no 2_656
C18 O5 3.497(8) no 4_555
C18 O27A 3.394(17) no .
C18 C10 3.578(9) no 2_656
S1 H1 2.6695 no .
S1 H6 2.8076 no .
S1 H14 2.9610 no 3_666
S2 H2 2.8156 no .
S2 H4 2.5452 no .
S2 H12 2.8382 no .
S3 H3 2.5097 no .
S3 H8 2.8263 no .
S3 H18 2.8844 no .
S4 H2 2.8444 no .
S4 H6 2.8266 no .
S5 H8 2.8130 no .
S5 H12 2.8414 no .
S6 H14 2.8678 no .
S6 H18 2.8283 no .
O1 H4 2.6848 no .
O1 H14 3.0626 no 3_666
O2 H1 3.4306 no .
O2 H3 2.4443 no .
O3 H4 3.4301 no .
O4 H2 3.2829 no .
O4 H6 3.5611 no .
O5 H6 2.5143 no .
O6 H2 2.7501 no .
O7 H8 3.1614 no .
O8 H12 2.4804 no .
O9 H8 2.8216 no .
O10 H18 2.9405 no .
O11 H18 3.0398 no .
O12 H14 2.5018 no .
C2 H6 3.2678 no .
C2 H12 3.5119 no .
C3 H1 3.0151 no .
C3 H4 3.5749 no .
C3 H12 3.2062 no .
C4 H2 3.2887 no .
C4 H4 3.5888 no .
C4 H6 3.2833 no .
C4 H14 2.8999 no 3_666
C5 H1 2.4876 no .
C5 H14 2.6970 no 3_666
C6 H2 3.2669 no .
C6 H14 3.4817 no 3_666
C8 H12 3.2685 no .
C9 H3 3.3861 no .
C9 H4 3.0635 no .
C9 H18 3.5198 no .
C10 H1 3.5090 no .
C10 H3 3.3496 no .
C10 H8 3.2910 no .
C10 H12 3.2758 no .
C11 H4 2.4285 no .
C12 H8 3.2679 no .
C14 H1 3.5460 no 3_666
C14 H18 3.2954 no .
C15 H1 3.3366 no 3_666
C15 H3 3.0635 no .
C16 H14 3.2879 no .
C16 H18 3.2826 no .
C17 H3 2.4430 no .
C18 H14 3.2934 no .
H1 H4 3.2148 no .
H1 H14 3.2332 no 3_666
H2 H12 3.4213 no .
H3 H4 3.0265 no .
H8 H18 3.1761 no .
S2 H2 3.4888 no 3_656
S3 H14 3.3566 no 2_646
S4 H4 3.1908 no 3_656
O2 H18 3.4646 no 2_646
O5 H4 3.4790 no 3_656
O5 H8 3.2211 no 4_454
O5 H18 2.5900 no 4_454
O6 H4 2.0991 no 3_656
O9 H6 3.3400 no 4_555
O11 H3 2.5378 no 2_656
O11 H12 3.3933 no 1_565
O12 H2 2.4933 no 1_565
O12 H12 2.7788 no 1_565
O15 H6 2.9547 no .
O16 H12 3.5180 no .
O21 H3 3.5142 no 4_554
O23 H1 3.0664 no .
O24 H1 1.9188 no .
O24 H1 3.4704 no 3_666
O25 H1 3.4850 no 3_666
O25 H4 3.3890 no 3_666
O27A H8 3.0386 no .
O27A H18 2.8931 no .
O27B H18 3.5379 no .
O28 H2 3.4224 no .
O28 H12 2.6716 no .
C3 H2 3.3826 no 3_656
C4 H2 3.5273 no 3_656
C6 H8 3.1593 no 4_454
C8 H6 3.0913 no 4_555
C12 H3 3.5055 no 2_646
H1 O23 3.0664 no .
H1 O24 1.9188 no .
H1 O24 3.4704 no 3_666
H1 O25 3.4850 no 3_666
H2 S2 3.4888 no 3_656
H2 O12 2.4933 no 1_545
H2 O28 3.4224 no .
H2 C3 3.3826 no 3_656
H2 C4 3.5273 no 3_656
H2 H14 3.0032 no 1_545
H3 O11 2.5378 no 2_646
H3 O21 3.5142 no 4_455
H3 C12 3.5055 no 2_656
H3 H12 3.4581 no 2_656
H4 S4 3.1908 no 3_656
H4 O5 3.4790 no 3_656
H4 O6 2.0991 no 3_656
H4 O25 3.3890 no 3_666
H4 H18 3.4572 no 2_646
H6 O9 3.3400 no 4_454
H6 O15 2.9547 no .
H6 C8 3.0913 no 4_454
H6 H8 2.3168 no 4_454
H8 O5 3.2211 no 4_555
H8 O27A 3.0386 no .
H8 C6 3.1593 no 4_555
H8 H6 2.3168 no 4_555
H12 O11 3.3933 no 1_545
H12 O12 2.7788 no 1_545
H12 O16 3.5180 no .
H12 O28 2.6716 no .
H12 H3 3.4581 no 2_646
H14 S3 3.3566 no 2_656
H14 H2 3.0032 no 1_565
H18 O2 3.4646 no 2_656
H18 O5 2.5900 no 4_555
H18 O27A 2.8931 no .
H18 O27B 3.5379 no .
H18 H4 3.4572 no 2_656

loop_
_geom_hbond_atom_site_label_D
_geom_hbond_atom_site_label_H
_geom_hbond_atom_site_label_A
_geom_hbond_site_symmetry_A
_geom_hbond_distance_DA
_geom_hbond_distance_DH
_geom_hbond_distance_HA
_geom_hbond_angle_DHA
_geom_hbond_publ_flag
O1 H1 S1 . 3.102(5) 0.840 2.670 113.6 no
O1 H1 O24 . 2.696(7) 0.840 1.919 153.4 no
O2 H4 S2 . 3.059(5) 0.840 2.545 120.6 no
O2 H4 O6 3_656 2.820(7) 0.840 2.099 143.7 no
O3 H3 S3 . 3.033(5) 0.840 2.510 121.4 no
O3 H3 O2 . 2.945(7) 0.840 2.444 119.0 no

loop_
_geom_torsion_atom_site_label_1
_geom_torsion_atom_site_label_2
_geom_torsion_atom_site_label_3
_geom_torsion_atom_site_label_4
_geom_torsion
_geom_torsion_publ_flag
_geom_torsion_site_symmetry_1
_geom_torsion_site_symmetry_3
_geom_torsion_site_symmetry_4
C5 S1 C15 C14 13.2(6) no . 3_666 3_666
C5 S1 C15 C16 -168.7(4) no . 3_666 3_666
C15 S1 C5 C4 -85.8(5) no 3_666 . .
C15 S1 C5 C6 101.1(5) no 3_666 . .
C3 S2 C11 C10 111.4(5) no . . .
C3 S2 C11 C12 -71.9(5) no . . .
C11 S2 C3 C2 117.2(5) no . . .
C11 S2 C3 C4 -65.0(5) no . . .
C9 S3 C17 C16 101.1(5) no . . .
C9 S3 C17 C18 -85.4(5) no . . .
C17 S3 C9 C8 100.3(4) no . . .
C17 S3 C9 C10 -86.8(5) no . . .
O4 S4 C1 C2 -80.2(5) no . . .
O4 S4 C1 C6 100.3(5) no . . .
O5 S4 C1 C2 161.6(5) no . . .
O5 S4 C1 C6 -17.9(6) no . . .
O6 S4 C1 C2 39.4(5) no . . .
O6 S4 C1 C6 -140.1(5) no . . .
O7 S5 C7 C8 -72.5(5) no . . .
O7 S5 C7 C12 105.8(5) no . . .
O8 S5 C7 C8 168.8(4) no . . .
O8 S5 C7 C12 -13.0(5) no . . .
O9 S5 C7 C8 48.8(5) no . . .
O9 S5 C7 C12 -132.9(4) no . . .
O10 S6 C13 C14 -125.6(4) no . . .
O10 S6 C13 C18 56.3(5) no . . .
O11 S6 C13 C14 114.9(4) no . . .
O11 S6 C13 C18 -63.2(5) no . . .
O12 S6 C13 C14 -6.9(5) no . . .
O12 S6 C13 C18 174.9(4) no . . .
S4 C1 C2 C3 -179.2(4) no . . .
S4 C1 C6 C5 178.7(4) no . . .
C2 C1 C6 C5 -0.8(9) no . . .
C6 C1 C2 C3 0.3(9) no . . .
C1 C2 C3 S2 178.6(5) no . . .
C1 C2 C3 C4 0.8(9) no . . .
S2 C3 C4 O1 -0.2(8) no . . .
S2 C3 C4 C5 -179.1(4) no . . .
C2 C3 C4 O1 177.6(6) no . . .
C2 C3 C4 C5 -1.3(9) no . . .
O1 C4 C5 S1 9.2(9) no . . .
O1 C4 C5 C6 -178.0(5) no . . .
C3 C4 C5 S1 -172.0(5) no . . .
C3 C4 C5 C6 0.8(9) no . . .
S1 C5 C6 C1 173.2(4) no . . .
C4 C5 C6 C1 0.2(9) no . . .
S5 C7 C8 C9 178.9(4) no . . .
S5 C7 C12 C11 -176.2(4) no . . .
C8 C7 C12 C11 2.0(8) no . . .
C12 C7 C8 C9 0.7(8) no . . .
C7 C8 C9 S3 170.7(5) no . . .
C7 C8 C9 C10 -2.3(8) no . . .
S3 C9 C10 O2 8.5(7) no . . .
S3 C9 C10 C11 -171.6(4) no . . .
C8 C9 C10 O2 -178.7(5) no . . .
C8 C9 C10 C11 1.1(8) no . . .
O2 C10 C11 S2 -1.9(8) no . . .
O2 C10 C11 C12 -178.6(5) no . . .
C9 C10 C11 S2 178.2(5) no . . .
C9 C10 C11 C12 1.6(8) no . . .
S2 C11 C12 C7 -179.8(4) no . . .
C10 C11 C12 C7 -3.2(9) no . . .
S6 C13 C14 C15 -178.4(4) no . . .
S6 C13 C18 C17 -179.5(4) no . . .
C14 C13 C18 C17 2.4(9) no . . .
C18 C13 C14 C15 -0.3(9) no . . .
C13 C14 C15 S1 -178.6(5) no . . 3_666
C13 C14 C15 C16 -0.6(8) no . . .
S1 C15 C16 O3 -2.4(7) no 3_666 . .
S1 C15 C16 C17 177.7(4) no 3_666 . .
C14 C15 C16 O3 179.4(5) no . . .
C14 C15 C16 C17 -0.6(8) no . . .
O3 C16 C17 S3 -3.8(8) no . . .
O3 C16 C17 C18 -177.3(5) no . . .
C15 C16 C17 S3 176.2(5) no . . .
C15 C16 C17 C18 2.7(8) no . . .
S3 C17 C18 C13 -176.9(4) no . . .
C16 C17 C18 C13 -3.6(8) no . . .
